data_1511344
loop_
_publ_author_name
'Stenberg, E.'
'Aronsson, B.'
'Aselius, J.'

_publ_section_title
;
 Borides of ruthenium, osmium and iridium
;
_journal_name_full 'Nature (London)'
_journal_page_first 377
_journal_page_last 378
_journal_paper_doi 10.1038/195377a0
_journal_volume 195
_journal_year 1962
_chemical_formula_sum 'B1.5 Ir'
_chemical_name_systematic 'Ir B1.5'
_space_group_IT_number 12
_symmetry_space_group_name_Hall '-C 2y'
_symmetry_space_group_name_H-M 'C 1 2/m 1'
_cell_angle_alpha 90
_cell_angle_beta 91
_cell_angle_gamma 90
_cell_formula_units_Z 8
_cell_length_a 10.52
_cell_length_b 2.91
_cell_length_c 6.099
_cell_volume 186.681
_citation_journal_id_ASTM NATUAS
_cod_data_source_file boron0-1_478.cif
_cod_data_source_block B1.5Ir1
_cod_original_cell_volume 186.6815
_cod_original_formula_sum 'B1.5 Ir1'
_cod_database_code 1511344

loop_
_symmetry_equiv_pos_as_xyz
x,y,z
-x,y,-z
-x,-y,-z
x,-y,z
x+1/2,y+1/2,z
-x+1/2,y+1/2,-z
-x+1/2,-y+1/2,-z
x+1/2,-y+1/2,z

loop_
_atom_site_label
_atom_site_type_symbol
_atom_site_fract_x
_atom_site_fract_y
_atom_site_fract_z
_atom_site_occupancy
_atom_site_U_iso_or_equiv
B3 B 0.712 0 0.309 0.6 0.0
Ir1 Ir 0.0995 0 0.1388 1 0.0
Ir2 Ir 0.3576 0 0.2885 1 0.0
B4 B 0.754 0 0.069 0.4 0.0
B1 B 0.553 0 0.388 1 0.0
B2 B 0.18 0 0.465 1 0.0
